data_7707837
loop_
_publ_author_name
'Prei\&sing, Lars'
'Behling, Elias'
'Schnepf, Andreas'

_publ_section_title
;
 GeCl<sub>x</sub>[Co(CO)<sub>3</sub>PR<sub>3</sub>]<sub>4-x</sub> (x =
 0-3; R = <sup>n</sup>Pr, <sup>n</sup>Bu): from cobalt substituted
 germanes to novel binary cluster compounds.
;
_journal_issue 31
_journal_name_full 'Dalton transactions (Cambridge, England : 2003)'
_journal_page_first 10789
_journal_page_last 10797
_journal_paper_doi 10.1039/d1dt02016a
_journal_volume 50
_journal_year 2021
_chemical_formula_moiety 'C8 Cl2 Co2 Ge O8'
_chemical_formula_sum 'C8 Cl2 Co2 Ge O8'
_chemical_formula_weight 485.43
_space_group_crystal_system triclinic
_space_group_IT_number 2
_space_group_name_Hall '-P 1'
_space_group_name_H-M_alt 'P -1'
_atom_sites_solution_primary dual
_audit_creation_date 2020-11-13
_audit_creation_method
;
Olex2 1.2
(compiled 2018.05.29 svn.r3508 for OlexSys, GUI svn.r5506)
;
_audit_update_record
;
2021-05-12 deposited with the CCDC.	2021-07-15 downloaded from the CCDC.
;
_cell_angle_alpha 80.878(2)
_cell_angle_beta 76.060(2)
_cell_angle_gamma 84.991(2)
_cell_formula_units_Z 2
_cell_length_a 7.1988(2)
_cell_length_b 9.3202(2)
_cell_length_c 11.3401(2)
_cell_measurement_reflns_used 39463
_cell_measurement_temperature 100.01(12)
_cell_measurement_theta_max 45.3510
_cell_measurement_theta_min 2.1880
_cell_volume 728.15(3)
_computing_cell_refinement 'CrysAlisPro 1.171.41.89a (Rigaku OD, 2020)'
_computing_data_collection 'CrysAlisPro 1.171.41.89a (Rigaku OD, 2020)'
_computing_data_reduction 'CrysAlisPro 1.171.41.89a (Rigaku OD, 2020)'
_computing_molecular_graphics 'Olex2 (Dolomanov et al., 2009)'
_computing_publication_material 'Olex2 (Dolomanov et al., 2009)'
_computing_structure_refinement 'ShelXL (Sheldrick, 2015)'
_computing_structure_solution 'ShelXT (Sheldrick, 2015)'
_diffrn_ambient_environment N~2~
_diffrn_ambient_temperature 100.01(12)
_diffrn_detector 'Hybrid Pixel Array Detector'
_diffrn_detector_area_resol_mean 10.0000
_diffrn_detector_type HyPix
_diffrn_measured_fraction_theta_full 1.000
_diffrn_measured_fraction_theta_max 0.996
_diffrn_measurement_details
;
List of Runs (angles in degrees, time in seconds):

  # Type    Start    End  Width  t~exp~   \w     \q     \k     \f   Frames
#--------------------------------------------------------------------------
  1  \w     -8.00  77.00   0.50   12.50    --    0.62  36.00   5.00  170
  2  \w    -75.00  10.00   0.50   12.50    --    0.62 -36.00-150.00  170
  3  \w    -53.00  31.00   0.50   12.50    --  -45.08  36.00   5.00  168
  4  \w   -121.00 -37.00   0.50   12.50    --  -45.08 -36.00-150.00  168
  5  \w     38.00 123.00   0.50   12.50    --   46.33  36.00   5.00  170
  6  \w    -30.00  20.00   0.50   12.50    --   46.33 -36.00-150.00  100
  7  \w    -55.00  29.00   0.50   12.50    --  -45.08  48.00  45.45  168
  8  \w    -87.00 -28.00   0.50   12.50    --  -45.08 116.00 107.95  118
  9  \w    -91.00 -33.00   0.50   12.50    --  -45.08 124.00  66.50  116
 10  \w    -89.00 -31.00   0.50   12.50    --  -45.08 121.00 153.51  116
 11  \w    -82.00 -23.00   0.50   12.50    --  -45.08 108.00 -42.63  118
 12  \w    -96.00 -40.00   0.50   12.50    --  -45.08 134.00  83.01  112
 13  \w    -60.00 -34.00   0.50   12.50    --  -45.08 -53.00  36.23   52
 14  \w    -96.00 -40.00   0.50   12.50    --  -45.08 134.00-107.98  112
 15  \w    -59.00 -32.00   0.50   12.50    --  -45.08 -59.00-148.65   54
 16  \w   -121.00 -37.00   0.50   12.50    --  -45.08 -37.00  90.00  168
 17  \w    -97.00 -41.00   0.50   12.50    --  -45.08 135.00 -51.20  112
 18  \w    -57.00 -31.00   0.50   12.50    --  -45.08 -60.00 118.69   52
 19  \w   -120.00 -36.00   0.50   12.50    --  -45.08 -41.00  31.70  168
 20  \w    -85.00 -26.00   0.50   12.50    --  -45.08 113.00 -46.40  118
 21  \w    -60.00 -33.00   0.50   12.50    --  -45.08 -55.00 162.59   54
 22  \w    -60.00 -33.00   0.50   12.50    --  -45.08 -54.00-116.32   54
 23  \w   -119.00 -36.00   0.50   12.50    --  -45.08 -45.00 168.66  166
 24  \w    -60.00 -33.00   0.50   12.50    --  -45.08 -54.00  64.28   54
 25  \w    -59.00 -32.00   0.50   12.50    --  -45.08 -59.00-102.36   54
 26  \w    -60.00 -33.00   0.50   12.50    --  -45.08 -55.00 -22.56   54
 27  \w   -100.00 -45.00   0.50   12.50    --  -45.08 140.00 176.11  110
 28  \w    -87.00 -28.00   0.50   12.50    --  -45.08 116.00   4.81  118
 29  \w   -121.00 -37.00   0.50   12.50    --  -45.08 -37.00 -30.00  168
 30  \w    -31.00   5.00   0.50   12.50    --   46.33 -19.00 150.00   72
 31  \w    -31.00   5.00   0.50   12.50    --   46.33 -19.00 120.00   72
 32  \w    -31.00   5.00   0.50   12.50    --   46.33 -19.00   0.00   72
 33  \w    -31.00   5.00   0.50   12.50    --   46.33 -19.00 -90.00   72
 34  \w    -31.00   5.00   0.50   12.50    --   46.33 -19.00  60.00   72
 35  \w    -12.00  39.00   0.50   12.50    --    0.62  57.00 120.00  102
 36  \w    -53.00  32.00   0.50   12.50    --  -45.08  37.00-120.00  170
 37  \w    -59.00 -32.00   0.50   12.50    --  -45.08 -59.00   0.59   54
 38  \w    -59.00 -32.00   0.50   12.50    --  -45.08 -59.00 -69.85   54
 39  \w    -59.00 -32.00   0.50   12.50    --  -45.08 -59.00 -43.49   54
 40  \w    -53.00   4.00   0.50   12.50    --  -45.08  37.00 120.00  114
 41  \w   -123.00 -37.00   0.50   12.50    --  -45.08 -19.00-120.00  172
 42  \w    -59.00 -32.00   0.50   12.50    --  -45.08 -59.00-123.59   54
 43  \w    -57.00  29.00   0.50   12.50    --  -45.08  57.00-120.00  172
 44  \w    -57.00 -31.00   0.50   12.50    --  -45.08 -60.00  40.96   52
 45  \w    -59.00 -32.00   0.50   12.50    --  -45.08 -59.00-173.79   54
 46  \w    -60.00 -33.00   0.50   12.50    --  -45.08 -56.00 129.40   54
 47  \w    -57.00 -31.00   0.50   12.50    --  -45.08 -60.00 152.94   52
 48  \w    -60.00 -33.00   0.50   12.50    --  -45.08 -55.00  68.91   54
 49  \w    -59.00 -32.00   0.50   12.50    --  -45.08 -58.00  11.16   54
 50  \w    -60.00 -33.00   0.50   12.50    --  -45.08 -56.00 -37.18   54
 51  \w    -59.00 -32.00   0.50   12.50    --  -45.08 -58.00 -94.41   54
 52  \w    -31.00   5.00   0.50   12.50    --   46.33 -19.00 -60.00   72
 53  \w    -31.00   5.00   0.50   12.50    --   46.33 -19.00  90.00   72
 54  \w    -31.00   5.00   0.50   12.50    --   46.33 -19.00-120.00   72
;
_diffrn_measurement_device 'four-circle diffractometer'
_diffrn_measurement_device_type 'XtaLAB Synergy, Dualflex, HyPix'
_diffrn_measurement_method '\w scans'
_diffrn_orient_matrix_type 'CrysAlisPro convention (1999,Acta A55,543-557)'
_diffrn_orient_matrix_UB_11 -0.0581542000
_diffrn_orient_matrix_UB_12 -0.0531036000
_diffrn_orient_matrix_UB_13 -0.0089506000
_diffrn_orient_matrix_UB_21 0.0549404000
_diffrn_orient_matrix_UB_22 -0.0555713000
_diffrn_orient_matrix_UB_23 0.0286611000
_diffrn_orient_matrix_UB_31 -0.0627138000
_diffrn_orient_matrix_UB_32 0.0069717000
_diffrn_orient_matrix_UB_33 0.0577705000
_diffrn_radiation_monochromator mirror
_diffrn_radiation_probe x-ray
_diffrn_radiation_type MoK\a
_diffrn_radiation_wavelength 0.71073
_diffrn_reflns_av_R_equivalents 0.0435
_diffrn_reflns_av_unetI/netI 0.0246
_diffrn_reflns_Laue_measured_fraction_full 1.000
_diffrn_reflns_Laue_measured_fraction_max 0.996
_diffrn_reflns_limit_h_max 14
_diffrn_reflns_limit_h_min -14
_diffrn_reflns_limit_k_max 18
_diffrn_reflns_limit_k_min -18
_diffrn_reflns_limit_l_max 22
_diffrn_reflns_limit_l_min -22
_diffrn_reflns_number 98279
_diffrn_reflns_point_group_measured_fraction_full 1.000
_diffrn_reflns_point_group_measured_fraction_max 0.996
_diffrn_reflns_theta_full 25.242
_diffrn_reflns_theta_max 45.367
_diffrn_reflns_theta_min 2.216
_diffrn_source 'micro-focus sealed X-ray tube'
_diffrn_source_type 'PhotonJet (Mo) X-ray Source'
_exptl_absorpt_coefficient_mu 4.699
_exptl_absorpt_correction_T_max 1.000
_exptl_absorpt_correction_T_min 0.452
_exptl_absorpt_correction_type gaussian
_exptl_absorpt_process_details
;
CrysAlisPro 1.171.41.89a (Rigaku Oxford Diffraction, 2020)
Numerical absorption correction based on gaussian integration over
a multifaceted crystal model
Empirical absorption correction using spherical harmonics,
implemented in SCALE3 ABSPACK scaling algorithm.
;
_exptl_crystal_colour 'light yellow'
_exptl_crystal_colour_modifier light
_exptl_crystal_colour_primary yellow
_exptl_crystal_density_diffrn 2.214
_exptl_crystal_description irregular
_exptl_crystal_F_000 464
_exptl_crystal_size_max 0.264
_exptl_crystal_size_mid 0.139
_exptl_crystal_size_min 0.037
_refine_diff_density_max 0.966
_refine_diff_density_min -0.654
_refine_diff_density_rms 0.102
_refine_ls_extinction_method none
_refine_ls_goodness_of_fit_ref 1.042
_refine_ls_hydrogen_treatment undef
_refine_ls_matrix_type full
_refine_ls_number_parameters 190
_refine_ls_number_reflns 12217
_refine_ls_number_restraints 0
_refine_ls_restrained_S_all 1.042
_refine_ls_R_factor_all 0.0383
_refine_ls_R_factor_gt 0.0248
_refine_ls_shift/su_max 0.001
_refine_ls_shift/su_mean 0.000
_refine_ls_structure_factor_coef Fsqd
_refine_ls_weighting_details 'w=1/[\s^2^(Fo^2^)+(0.0279P)^2^+0.0318P] where P=(Fo^2^+2Fc^2^)/3'
_refine_ls_weighting_scheme calc
_refine_ls_wR_factor_gt 0.0539
_refine_ls_wR_factor_ref 0.0571
_reflns_Friedel_coverage 0.000
_reflns_number_gt 9829
_reflns_number_total 12217
_reflns_threshold_expression 'I > 2\s(I)'
_cod_data_source_file d1dt02016a2.cif
_cod_data_source_block 1007
_cod_depositor_comments 'Adding full bibliography for 7707835--7707841.cif.'
_cod_database_code 7707837
_shelx_shelxl_version_number 2014/7
_chemical_oxdiff_formula C8Cl2Co2GeO8
_shelx_space_group_comment
;
The symmetry employed for this shelxl refinement is uniquely defined
by the following loop, which should always be used as a source of
symmetry information in preference to the above space-group names.
They are only intended as comments.
;
_diffrn_oxdiff_digest_frames
;
01c5e2253e3e7f29acde9b4b0af2a04c3c053123914
;
_reflns_odcompleteness_completeness 99.97
_reflns_odcompleteness_iscentric 1
_reflns_odcompleteness_theta 26.32
_olex2_refinement_description
;
;
_olex2_submission_special_instructions 'No special instructions were received'
_oxdiff_exptl_absorpt_empirical_details
;
Empirical correction (ABSPACK) includes:
- Absorption correction using spherical harmonics
- Frame scaling
;
_oxdiff_exptl_absorpt_empirical_full_max 3.521
_oxdiff_exptl_absorpt_empirical_full_min 0.756

loop_
_space_group_symop_operation_xyz
'x, y, z'
'-x, -y, -z'

loop_
_atom_site_label
_atom_site_type_symbol
_atom_site_fract_x
_atom_site_fract_y
_atom_site_fract_z
_atom_site_U_iso_or_equiv
_atom_site_adp_type
_atom_site_occupancy
_atom_site_site_symmetry_order
_atom_site_calc_flag
_atom_site_refinement_flags_posn
_atom_site_refinement_flags_adp
_atom_site_refinement_flags_occupancy
_atom_site_disorder_assembly
_atom_site_disorder_group
Ge1 Ge 0.43862(2) 0.24590(2) 0.23069(2) 0.01256(2) Uani 1 1 d . . . . .
Co1 Co 0.22309(2) 0.21301(2) 0.11008(2) 0.01300(2) Uani 1 1 d . . . . .
Co2 Co 0.36691(2) 0.28866(2) 0.43951(2) 0.01607(2) Uani 1 1 d . . . . .
Cl1 Cl 0.62353(3) 0.42112(2) 0.12789(2) 0.02038(4) Uani 1 1 d . . . . .
Cl2 Cl 0.64533(3) 0.05509(2) 0.22145(2) 0.01862(3) Uani 1 1 d . . . . .
O12 O 0.56853(10) 0.20081(9) -0.09128(6) 0.02723(14) Uani 1 1 d . . . . .
O14 O 0.05328(11) 0.50555(8) 0.14843(7) 0.02501(13) Uani 1 1 d . . . . .
O16 O 0.10364(11) -0.05587(8) 0.27679(6) 0.02485(13) Uani 1 1 d . . . . .
O18 O -0.02450(10) 0.16984(8) -0.05239(6) 0.02318(12) Uani 1 1 d . . . . .
O22 O 0.15280(16) 0.55971(10) 0.37011(8) 0.0416(2) Uani 1 1 d . . . . .
O24 O 0.21607(13) -0.00292(9) 0.49494(7) 0.02982(15) Uani 1 1 d . . . . .
O26 O 0.78286(11) 0.31934(9) 0.39877(7) 0.02780(14) Uani 1 1 d . . . . .
O28 O 0.28243(14) 0.31827(9) 0.70277(6) 0.03290(17) Uani 1 1 d . . . . .
C11 C 0.43838(12) 0.20531(10) -0.01218(7) 0.01832(13) Uani 1 1 d . . . . .
C13 C 0.11927(11) 0.39211(9) 0.13661(7) 0.01742(12) Uani 1 1 d . . . . .
C15 C 0.15125(12) 0.04932(9) 0.21484(7) 0.01811(13) Uani 1 1 d . . . . .
C17 C 0.06733(12) 0.18735(9) 0.01156(7) 0.01718(12) Uani 1 1 d . . . . .
C21 C 0.23400(16) 0.45372(11) 0.39406(8) 0.02615(18) Uani 1 1 d . . . . .
C23 C 0.27285(13) 0.11044(10) 0.47161(7) 0.02080(14) Uani 1 1 d . . . . .
C25 C 0.62370(14) 0.30529(10) 0.41301(8) 0.02079(14) Uani 1 1 d . . . . .
C27 C 0.31374(15) 0.30854(10) 0.60183(8) 0.02286(15) Uani 1 1 d . . . . .

loop_
_atom_site_aniso_label
_atom_site_aniso_U_11
_atom_site_aniso_U_22
_atom_site_aniso_U_33
_atom_site_aniso_U_23
_atom_site_aniso_U_13
_atom_site_aniso_U_12
Ge1 0.01195(3) 0.01395(3) 0.01208(3) -0.00344(2) -0.00249(2) -0.00016(2)
Co1 0.01176(4) 0.01458(4) 0.01324(4) -0.00411(3) -0.00293(3) 0.00013(3)
Co2 0.01806(5) 0.01772(5) 0.01282(4) -0.00496(3) -0.00327(3) 0.00128(3)
Cl1 0.02106(8) 0.02132(8) 0.01892(8) 0.00051(6) -0.00482(6) -0.00761(7)
Cl2 0.01715(7) 0.01962(8) 0.01947(7) -0.00567(6) -0.00519(6) 0.00498(6)
O12 0.0192(3) 0.0396(4) 0.0222(3) -0.0122(3) 0.0005(2) 0.0011(3)
O14 0.0242(3) 0.0206(3) 0.0311(3) -0.0090(2) -0.0064(3) 0.0046(2)
O16 0.0313(3) 0.0233(3) 0.0198(3) -0.0006(2) -0.0050(2) -0.0072(3)
O18 0.0237(3) 0.0260(3) 0.0237(3) -0.0062(2) -0.0111(2) -0.0017(2)
O22 0.0632(6) 0.0336(4) 0.0312(4) -0.0133(3) -0.0209(4) 0.0236(4)
O24 0.0381(4) 0.0296(4) 0.0229(3) 0.0014(3) -0.0087(3) -0.0128(3)
O26 0.0241(3) 0.0334(4) 0.0286(3) -0.0046(3) -0.0091(3) -0.0073(3)
O28 0.0498(5) 0.0316(4) 0.0169(3) -0.0087(3) -0.0062(3) 0.0053(3)
C11 0.0162(3) 0.0226(3) 0.0174(3) -0.0071(2) -0.0044(2) 0.0011(2)
C13 0.0144(3) 0.0193(3) 0.0192(3) -0.0055(2) -0.0038(2) 0.0007(2)
C15 0.0177(3) 0.0214(3) 0.0164(3) -0.0053(2) -0.0045(2) -0.0016(3)
C17 0.0171(3) 0.0169(3) 0.0182(3) -0.0038(2) -0.0046(2) -0.0002(2)
C21 0.0348(5) 0.0267(4) 0.0187(3) -0.0098(3) -0.0086(3) 0.0084(4)
C23 0.0218(3) 0.0264(4) 0.0144(3) -0.0030(3) -0.0039(3) -0.0026(3)
C25 0.0245(4) 0.0215(3) 0.0183(3) -0.0050(3) -0.0069(3) -0.0023(3)
C27 0.0292(4) 0.0217(4) 0.0177(3) -0.0065(3) -0.0049(3) 0.0035(3)

loop_
_atom_type_symbol
_atom_type_description
_atom_type_scat_dispersion_real
_atom_type_scat_dispersion_imag
_atom_type_scat_source
C C 0.0033 0.0016 'International Tables Vol C Tables 4.2.6.8 and 6.1.1.4'
Cl Cl 0.1484 0.1585 'International Tables Vol C Tables 4.2.6.8 and 6.1.1.4'
Co Co 0.3494 0.9721 'International Tables Vol C Tables 4.2.6.8 and 6.1.1.4'
Ge Ge 0.1547 1.8001 'International Tables Vol C Tables 4.2.6.8 and 6.1.1.4'
O O 0.0106 0.0060 'International Tables Vol C Tables 4.2.6.8 and 6.1.1.4'

loop_
_exptl_crystal_face_index_h
_exptl_crystal_face_index_k
_exptl_crystal_face_index_l
_exptl_crystal_face_perp_dist
-2 0 -3 0.0257
2 0 3 0.0114
1 1 -2 0.0993
1 -3 -3 0.0990
-1 -3 2 0.0484
1 3 1 0.0610
0 -1 0 0.0696
-1 2 3 0.1464
-3 0 -2 0.0520
0 1 0 0.0649

loop_
_geom_angle_atom_site_label_1
_geom_angle_atom_site_label_2
_geom_angle_atom_site_label_3
_geom_angle
_geom_angle_site_symmetry_1
_geom_angle_site_symmetry_3
_geom_angle_publ_flag
Co1 Ge1 Co2 128.424(5) . . ?
Cl1 Ge1 Co1 107.082(7) . . ?
Cl1 Ge1 Co2 105.248(7) . . ?
Cl1 Ge1 Cl2 101.205(9) . . ?
Cl2 Ge1 Co1 106.377(7) . . ?
Cl2 Ge1 Co2 105.398(7) . . ?
C11 Co1 Ge1 84.30(3) . . ?
C13 Co1 Ge1 87.16(3) . . ?
C13 Co1 C11 116.62(4) . . ?
C13 Co1 C15 123.15(4) . . ?
C13 Co1 C17 94.06(4) . . ?
C15 Co1 Ge1 88.20(3) . . ?
C15 Co1 C11 119.19(4) . . ?
C15 Co1 C17 93.12(4) . . ?
C17 Co1 Ge1 177.33(3) . . ?
C17 Co1 C11 93.03(4) . . ?
C21 Co2 Ge1 87.97(3) . . ?
C21 Co2 C25 114.94(5) . . ?
C21 Co2 C27 95.35(4) . . ?
C23 Co2 Ge1 84.24(3) . . ?
C23 Co2 C21 124.03(5) . . ?
C23 Co2 C25 119.25(4) . . ?
C23 Co2 C27 92.48(4) . . ?
C25 Co2 Ge1 84.50(3) . . ?
C25 Co2 C27 95.61(4) . . ?
C27 Co2 Ge1 176.27(3) . . ?
O12 C11 Co1 177.55(8) . . ?
O14 C13 Co1 177.19(8) . . ?
O16 C15 Co1 177.04(8) . . ?
O18 C17 Co1 177.75(8) . . ?
O22 C21 Co2 176.70(9) . . ?
O24 C23 Co2 177.85(9) . . ?
O26 C25 Co2 177.71(8) . . ?
O28 C27 Co2 178.68(9) . . ?

loop_
_geom_bond_atom_site_label_1
_geom_bond_atom_site_label_2
_geom_bond_distance
_geom_bond_site_symmetry_2
_geom_bond_publ_flag
Ge1 Co1 2.36868(14) . ?
Ge1 Co2 2.38898(14) . ?
Ge1 Cl1 2.1969(2) . ?
Ge1 Cl2 2.2158(2) . ?
Co1 C11 1.8183(8) . ?
Co1 C13 1.8079(8) . ?
Co1 C15 1.8093(9) . ?
Co1 C17 1.8160(8) . ?
Co2 C21 1.8102(10) . ?
Co2 C23 1.7989(9) . ?
Co2 C25 1.8163(10) . ?
Co2 C27 1.8235(9) . ?
O12 C11 1.1333(10) . ?
O14 C13 1.1349(10) . ?
O16 C15 1.1386(11) . ?
O18 C17 1.1300(10) . ?
O22 C21 1.1322(13) . ?
O24 C23 1.1349(12) . ?
O26 C25 1.1342(12) . ?
O28 C27 1.1289(11) . ?

loop_
_exptl_oxdiff_crystal_face_indexfrac_h
_exptl_oxdiff_crystal_face_indexfrac_k
_exptl_oxdiff_crystal_face_indexfrac_l
_exptl_oxdiff_crystal_face_x
_exptl_oxdiff_crystal_face_y
_exptl_oxdiff_crystal_face_z
-1.9912 -0.0035 -3.0143 0.1430 -0.1956 -0.0493
1.9912 0.0035 3.0143 -0.1430 0.1956 0.0493
1.0114 0.9925 -1.9843 -0.0938 -0.0565 -0.1711
1.0157 -3.0030 -2.9727 0.1270 0.1375 -0.2564
-1.0115 -2.9891 1.9885 0.1998 0.1675 0.1575
0.9980 2.9957 1.0023 -0.2261 -0.0829 0.0162
-0.0001 -0.9983 0.0021 0.0530 0.0555 -0.0068
-1.0157 2.0047 2.9749 -0.0740 -0.0819 0.2495
-2.9980 0.0001 -2.0291 0.1925 -0.2229 0.0708
0.0001 0.9983 -0.0021 -0.0530 -0.0555 0.0068
